data_2244024
loop_
_publ_author_name
'Udvardy, Antal'
'Kath\'o, \'Agnes'
'Papp, G\'abor'
'Jo\'o, Ferenc'
'G\'al, Gyula Tam\'as'

_publ_section_title
;
 Novel three-dimensional coordination polymer of
 2-(1,3,5-triaza-7-phosphoniatricyclo[3.3.1.1^3,7^]decan-7-yl)ethanoic
 acid with silver(I) tetrafluoroborate
;
_journal_coeditor_code EX2052
_journal_issue 3
_journal_name_full 'Acta Crystallographica Section E'
_journal_page_first
;
;
_journal_paper_doi 10.1107/S2056989022000767
_journal_volume 78
_journal_year 2022
_chemical_absolute_configuration unk
_chemical_formula_iupac '[Ag (C9 H16 N3 O2 P)] B F4'
_chemical_formula_moiety 'C9 H16 Ag N3 O2 P +, B F4 -'
_chemical_formula_sum 'C9 H16 Ag B F4 N3 O2 P'
_chemical_formula_weight 423.90
_chemical_name_systematic
;Poly[[[\m~3~-2-(1,3,5-triaza-7-phosphoniatricyclo[3.3.1.1^3,7^]decan-7-yl)ethanoate-\k^4^<i>N</i>:<i>N</i>':<i>O</i>,<i>O</i>']silver(I)]
tetrafluoroborate]
;
_space_group_crystal_system monoclinic
_space_group_IT_number 9
_space_group_name_Hall 'C -2yc'
_space_group_name_H-M_alt 'C 1 c 1'
_atom_sites_solution_hydrogens geom
_atom_sites_solution_primary direct
_audit_creation_method
;
Olex2 1.3
(compiled 2020.06.28 svn.raecde09e for OlexSys, GUI svn.r6132)
;
_cell_angle_alpha 90
_cell_angle_beta 98.260(5)
_cell_angle_gamma 90
_cell_formula_units_Z 4
_cell_length_a 10.116(5)
_cell_length_b 12.186(5)
_cell_length_c 10.979(5)
_cell_measurement_reflns_used 25
_cell_measurement_temperature 293(2)
_cell_measurement_theta_max 17.2
_cell_measurement_theta_min 9.1
_cell_volume 1339.4(11)
_computing_cell_refinement
;
<i>MACH3/PC</i> (Enraf--Nonius, 1992)
;
_computing_data_collection
;
<i>MACH3/PC</i> (Enraf--Nonius, 1992)
;
_computing_data_reduction
;
<i>PROFIT</i> (Streltsov & Zavodnik, 1989)
;
_computing_molecular_graphics
;
<i>OLEX2</i> (Dolomanov <i>et al.</i>,  2009)
;
_computing_publication_material
;
<i>OLEX2</i> (Dolomanov <i>et al.</i>,  2009) and publCIF (Westrip,
2010)
;
_computing_structure_refinement
;
SHELXL (Sheldrick, 2015)
;
_computing_structure_solution
;
SIR97  (Burla <i>et al.</i>,  2007)
;
_diffrn_ambient_temperature 293(2)
_diffrn_measured_fraction_theta_full 0.993
_diffrn_measured_fraction_theta_max 0.994
_diffrn_measurement_device_type 'Enraf--Nonius CAD-4'
_diffrn_measurement_method 'profiled omega/2theta scans'
_diffrn_radiation_type MoK\a
_diffrn_radiation_wavelength 0.71073
_diffrn_reflns_av_R_equivalents 0.0092
_diffrn_reflns_av_unetI/netI 0.0158
_diffrn_reflns_limit_h_max 12
_diffrn_reflns_limit_h_min 0
_diffrn_reflns_limit_k_max 14
_diffrn_reflns_limit_k_min 0
_diffrn_reflns_limit_l_max 13
_diffrn_reflns_limit_l_min -13
_diffrn_reflns_number 1358
_diffrn_reflns_theta_full 25.242
_diffrn_reflns_theta_max 25.464
_diffrn_reflns_theta_min 3.058
_diffrn_standards_decay_% 2
_diffrn_standards_interval_count 184
_diffrn_standards_interval_time 110
_diffrn_standards_number 3
_exptl_absorpt_coefficient_mu 1.678
_exptl_absorpt_correction_T_max 0.7546
_exptl_absorpt_correction_T_min 0.5581
_exptl_absorpt_correction_type psi-scan
_exptl_absorpt_process_details
;
(North <i>et al.</i>,  1968)
;
_exptl_crystal_colour colourless
_exptl_crystal_density_diffrn 2.102
_exptl_crystal_description prism
_exptl_crystal_F_000 840
_exptl_crystal_size_max 0.35
_exptl_crystal_size_mid 0.2
_exptl_crystal_size_min 0.15
_refine_diff_density_max 1.202
_refine_diff_density_min -1.543
_refine_ls_abs_structure_details
;
 Classical Flack method preferred over Parsons because s.u. lower
;
_refine_ls_abs_structure_Flack 0.13(6)
_refine_ls_extinction_method none
_refine_ls_goodness_of_fit_ref 1.129
_refine_ls_hydrogen_treatment constr
_refine_ls_matrix_type full
_refine_ls_number_parameters 190
_refine_ls_number_reflns 1313
_refine_ls_number_restraints 2
_refine_ls_restrained_S_all 1.128
_refine_ls_R_factor_all 0.0486
_refine_ls_R_factor_gt 0.0482
_refine_ls_shift/su_max 0.000
_refine_ls_shift/su_mean 0.000
_refine_ls_structure_factor_coef Fsqd
_refine_ls_weighting_details 'w=1/[\s^2^(Fo^2^)+(0.0873P)^2^+4.2725P] where P=(Fo^2^+2Fc^2^)/3'
_refine_ls_weighting_scheme calc
_refine_ls_wR_factor_gt 0.1216
_refine_ls_wR_factor_ref 0.1225
_reflns_number_gt 1299
_reflns_number_total 1313
_reflns_threshold_expression 'I > 2\s(I)'
_cod_data_source_file ex2052sup1.cif
_cod_data_source_block I
_cod_database_code 2244024
_shelx_space_group_comment
;
The symmetry employed for this shelxl refinement is uniquely defined
by the following loop, which should always be used as a source of
symmetry information in preference to the above space-group names.
They are only intended as comments.
;

loop_
_space_group_symop_operation_xyz
'x, y, z'
'x, -y, z+1/2'
'x+1/2, y+1/2, z'
'x+1/2, -y+1/2, z+1/2'

loop_
_atom_site_type_symbol
_atom_site_label
_atom_site_fract_x
_atom_site_fract_y
_atom_site_fract_z
_atom_site_U_iso_or_equiv
_atom_site_adp_type
_atom_site_calc_flag
_atom_site_occupancy
_atom_site_disorder_assembly
_atom_site_disorder_group
C C1 -0.0444(9) -0.2414(7) -0.2977(8) 0.0266(16) Uani d 1 . .
H H1A 0.0509 -0.2557 -0.2849 0.032 Uiso calc 1 . .
H H1B -0.0820 -0.2737 -0.3758 0.032 Uiso calc 1 . .
C C2 -0.2914(9) -0.2548(7) -0.2148(9) 0.0302(19) Uani d 1 . .
H H2A -0.3323 -0.2870 -0.2918 0.036 Uiso calc 1 . .
H H2B -0.3444 -0.2743 -0.1511 0.036 Uiso calc 1 . .
C C3 -0.0546(9) -0.2182(7) -0.0445(8) 0.0284(17) Uani d 1 . .
H H3A -0.0975 -0.2365 0.0265 0.034 Uiso calc 1 . .
H H3B 0.0408 -0.2298 -0.0232 0.034 Uiso calc 1 . .
C C4 -0.2157(10) -0.1011(7) -0.3251(9) 0.0317(19) Uani d 1 . .
H H4A -0.2311 -0.0233 -0.3392 0.038 Uiso calc 1 . .
H H4B -0.2532 -0.1397 -0.3994 0.038 Uiso calc 1 . .
C C5 -0.0139(9) -0.0704(7) -0.1840(8) 0.0269(16) Uani d 1 . .
H H5A 0.0798 -0.0897 -0.1646 0.032 Uiso calc 1 . .
H H5B -0.0192 0.0087 -0.1934 0.032 Uiso calc 1 . .
C C6 -0.2256(10) -0.0841(8) -0.1135(10) 0.035(2) Uani d 1 . .
H H6A -0.2706 -0.1113 -0.0472 0.042 Uiso calc 1 . .
H H6B -0.2418 -0.0057 -0.1203 0.042 Uiso calc 1 . .
C C7 -0.0690(9) -0.4434(7) -0.1593(9) 0.0311(19) Uani d 1 . .
H H7A -0.1281 -0.4868 -0.2178 0.037 Uiso calc 1 . .
H H7B 0.0201 -0.4492 -0.1815 0.037 Uiso calc 1 . .
C C8 -0.0676(11) -0.4934(8) -0.0308(9) 0.0340(19) Uani d 1 . .
H H8A -0.0322 -0.5674 -0.0306 0.041 Uiso calc 1 . .
H H8B -0.0084 -0.4506 0.0285 0.041 Uiso calc 1 . .
C C9 -0.2032(10) -0.4967(8) 0.0078(8) 0.0298(18) Uani d 1 . .
N N1 -0.0681(7) -0.1216(6) -0.3016(6) 0.0253(14) Uani d 1 . .
N N2 -0.2837(7) -0.1355(6) -0.2263(8) 0.0323(17) Uani d 1 . .
N N3 -0.0822(8) -0.1022(6) -0.0806(7) 0.0278(15) Uani d 1 . .
O O11 -0.2377(9) -0.5691(6) 0.0750(8) 0.0444(17) Uani d 1 . .
O O12 -0.2793(8) -0.4175(6) -0.0319(7) 0.0408(16) Uani d 1 . .
P P1 -0.1202(2) -0.30412(17) -0.1746(2) 0.0234(4) Uani d 1 . .
B B1 0.3222(13) -0.2721(10) -0.1875(11) 0.039(2) Uani d 1 . .
Ag Ag1 0.03866(7) -0.03737(7) -0.43859(7) 0.0488(3) Uani d 1 . .
F F1 0.2885(9) -0.1691(6) -0.2226(8) 0.062(2) Uani d 1 . .
F F2 0.2229(8) -0.3155(7) -0.1250(9) 0.066(2) Uani d 1 . .
F F3 0.4361(8) -0.2745(9) -0.1032(10) 0.082(3) Uani d 1 . .
F F4 0.3319(16) -0.3351(7) -0.2846(9) 0.104(4) Uani d 1 . .

loop_
_atom_site_aniso_label
_atom_site_aniso_U_11
_atom_site_aniso_U_22
_atom_site_aniso_U_33
_atom_site_aniso_U_12
_atom_site_aniso_U_13
_atom_site_aniso_U_23
C1 0.025(4) 0.023(4) 0.033(4) 0.002(3) 0.013(3) -0.004(3)
C2 0.022(4) 0.022(4) 0.047(5) 0.005(3) 0.006(4) 0.005(4)
C3 0.029(4) 0.027(4) 0.029(4) 0.007(3) 0.003(3) 0.001(3)
C4 0.028(5) 0.027(4) 0.040(5) -0.001(3) 0.001(4) 0.008(3)
C5 0.029(4) 0.025(4) 0.027(4) -0.004(3) 0.008(3) -0.003(3)
C6 0.031(5) 0.028(4) 0.049(5) 0.010(4) 0.019(4) -0.001(4)
C7 0.026(4) 0.029(4) 0.042(5) -0.001(3) 0.016(4) 0.000(4)
C8 0.040(5) 0.031(4) 0.030(4) 0.004(4) 0.001(4) 0.009(4)
C9 0.033(5) 0.026(4) 0.028(4) -0.001(4) -0.002(3) 0.002(4)
N1 0.023(3) 0.025(3) 0.027(3) -0.001(3) 0.003(3) 0.005(3)
N2 0.023(4) 0.027(4) 0.048(5) 0.001(3) 0.008(3) 0.005(3)
N3 0.030(4) 0.021(3) 0.033(4) 0.001(3) 0.009(3) -0.002(3)
O11 0.049(4) 0.034(3) 0.052(4) -0.002(3) 0.013(3) 0.016(3)
O12 0.042(4) 0.037(3) 0.046(4) 0.011(3) 0.016(3) 0.012(3)
P1 0.0211(10) 0.0193(9) 0.0306(10) 0.0024(8) 0.0065(8) 0.0009(8)
B1 0.043(7) 0.038(6) 0.037(5) 0.009(5) 0.012(5) 0.008(5)
Ag1 0.0465(4) 0.0623(5) 0.0407(4) -0.0149(4) 0.0167(3) 0.0099(4)
F1 0.059(4) 0.037(3) 0.090(6) 0.000(3) 0.007(4) 0.016(3)
F2 0.040(4) 0.064(5) 0.096(6) -0.004(3) 0.016(4) 0.024(4)
F3 0.038(4) 0.114(8) 0.091(6) 0.013(5) -0.003(4) 0.020(6)
F4 0.205(14) 0.049(4) 0.065(5) 0.025(6) 0.047(7) -0.003(4)

loop_
_atom_type_symbol
_atom_type_description
_atom_type_scat_dispersion_real
_atom_type_scat_dispersion_imag
_atom_type_scat_source
C C 0.0033 0.0016 'International Tables Vol C Tables 4.2.6.8 and 6.1.1.4'
H H 0.0000 0.0000 'International Tables Vol C Tables 4.2.6.8 and 6.1.1.4'
Ag Ag -0.8971 1.1015 'International Tables Vol C Tables 4.2.6.8 and 6.1.1.4'
B B 0.0013 0.0007 'International Tables Vol C Tables 4.2.6.8 and 6.1.1.4'
F F 0.0171 0.0103 'International Tables Vol C Tables 4.2.6.8 and 6.1.1.4'
N N 0.0061 0.0033 'International Tables Vol C Tables 4.2.6.8 and 6.1.1.4'
O O 0.0106 0.0060 'International Tables Vol C Tables 4.2.6.8 and 6.1.1.4'
P P 0.1023 0.0942 'International Tables Vol C Tables 4.2.6.8 and 6.1.1.4'

loop_
_geom_angle_atom_site_label_1
_geom_angle_atom_site_label_2
_geom_angle_atom_site_label_3
_geom_angle_site_symmetry_1
_geom_angle_site_symmetry_3
_geom_angle
_geom_angle_publ_flag
H1A C1 H1B . . 108.1 ?
N1 C1 H1A . . 109.5 ?
N1 C1 H1B . . 109.5 ?
N1 C1 P1 . . 110.7(6) ?
P1 C1 H1A . . 109.5 ?
P1 C1 H1B . . 109.5 ?
H2A C2 H2B . . 108.6 ?
N2 C2 H2A . . 110.4 ?
N2 C2 H2B . . 110.4 ?
N2 C2 P1 . . 106.7(6) ?
P1 C2 H2A . . 110.4 ?
P1 C2 H2B . . 110.4 ?
H3A C3 H3B . . 108.5 ?
N3 C3 H3A . . 110.2 ?
N3 C3 H3B . . 110.2 ?
N3 C3 P1 . . 107.8(6) ?
P1 C3 H3A . . 110.2 ?
P1 C3 H3B . . 110.2 ?
H4A C4 H4B . . 107.7 ?
N1 C4 H4A . . 108.9 ?
N1 C4 H4B . . 108.9 ?
N2 C4 H4A . . 108.9 ?
N2 C4 H4B . . 108.9 ?
N2 C4 N1 . . 113.4(7) ?
H5A C5 H5B . . 107.6 ?
N1 C5 H5A . . 108.7 ?
N1 C5 H5B . . 108.7 ?
N3 C5 H5A . . 108.7 ?
N3 C5 H5B . . 108.7 ?
N3 C5 N1 . . 114.2(7) ?
H6A C6 H6B . . 107.6 ?
N2 C6 H6A . . 108.6 ?
N2 C6 H6B . . 108.6 ?
N2 C6 N3 . . 114.6(7) ?
N3 C6 H6A . . 108.6 ?
N3 C6 H6B . . 108.6 ?
H7A C7 H7B . . 107.5 ?
C8 C7 H7A . . 108.4 ?
C8 C7 H7B . . 108.4 ?
C8 C7 P1 . . 115.5(7) ?
P1 C7 H7A . . 108.4 ?
P1 C7 H7B . . 108.4 ?
C7 C8 H8A . . 109.1 ?
C7 C8 H8B . . 109.1 ?
H8A C8 H8B . . 107.8 ?
C9 C8 C7 . . 112.6(8) ?
C9 C8 H8A . . 109.1 ?
C9 C8 H8B . . 109.1 ?
O11 C9 C8 . . 122.7(9) ?
O11 C9 O12 . . 122.6(10) ?
O12 C9 C8 . . 114.7(8) ?
C1 N1 C4 . . 108.8(7) ?
C1 N1 Ag1 . . 112.5(5) ?
C4 N1 Ag1 . . 112.0(5) ?
C5 N1 C1 . . 110.9(6) ?
C5 N1 C4 . . 108.6(7) ?
C5 N1 Ag1 . . 104.0(5) ?
C4 N2 C2 . . 113.3(7) ?
C4 N2 C6 . . 110.2(8) ?
C6 N2 C2 . . 112.3(8) ?
C3 N3 Ag1 . 2 115.1(5) ?
C5 N3 C3 . . 111.6(7) ?
C5 N3 Ag1 . 2 93.4(5) ?
C6 N3 C3 . . 110.6(7) ?
C6 N3 C5 . . 109.4(7) ?
C6 N3 Ag1 . 2 115.4(5) ?
C9 O11 Ag1 . 4_445 85.8(6) ?
C9 O12 Ag1 . 4_445 98.7(6) ?
C1 P1 C2 . . 99.7(4) ?
C1 P1 C3 . . 101.4(4) ?
C3 P1 C2 . . 103.1(4) ?
C7 P1 C1 . . 108.9(4) ?
C7 P1 C2 . . 126.3(4) ?
C7 P1 C3 . . 114.0(4) ?
F1 B1 F2 . . 108.8(9) ?
F1 B1 F3 . . 111.6(11) ?
F3 B1 F2 . . 104.7(9) ?
F4 B1 F1 . . 110.8(10) ?
F4 B1 F2 . . 108.4(11) ?
F4 B1 F3 . . 112.2(12) ?
N1 Ag1 N3 . 2_554 119.6(3) ?
N1 Ag1 O11 . 4_544 134.1(3) ?
N1 Ag1 O12 . 4_544 133.5(3) ?
N3 Ag1 O11 2_554 4_544 92.3(3) ?
O12 Ag1 N3 4_544 2_554 103.6(3) ?
O12 Ag1 O11 4_544 4_544 52.9(2) ?

loop_
_geom_bond_atom_site_label_1
_geom_bond_atom_site_label_2
_geom_bond_site_symmetry_2
_geom_bond_distance
_geom_bond_publ_flag
C1 H1A . 0.9700 ?
C1 H1B . 0.9700 ?
C1 N1 . 1.479(11) ?
C1 P1 . 1.815(9) ?
C2 H2A . 0.9700 ?
C2 H2B . 0.9700 ?
C2 N2 . 1.461(11) ?
C2 P1 . 1.826(9) ?
C3 H3A . 0.9700 ?
C3 H3B . 0.9700 ?
C3 N3 . 1.484(11) ?
C3 P1 . 1.818(9) ?
C4 H4A . 0.9700 ?
C4 H4B . 0.9700 ?
C4 N1 . 1.499(12) ?
C4 N2 . 1.428(13) ?
C5 H5A . 0.9700 ?
C5 H5B . 0.9700 ?
C5 N1 . 1.467(10) ?
C5 N3 . 1.464(12) ?
C6 H6A . 0.9700 ?
C6 H6B . 0.9700 ?
C6 N2 . 1.436(14) ?
C6 N3 . 1.460(12) ?
C7 H7A . 0.9700 ?
C7 H7B . 0.9700 ?
C7 C8 . 1.534(13) ?
C7 P1 . 1.775(9) ?
C8 H8A . 0.9700 ?
C8 H8B . 0.9700 ?
C8 C9 . 1.494(15) ?
C9 O11 . 1.233(12) ?
C9 O12 . 1.272(12) ?
N1 Ag1 . 2.225(7) ?
N3 Ag1 2 2.505(7) ?
O11 Ag1 4_445 2.594(9) ?
O12 Ag1 4_445 2.298(8) ?
B1 F1 . 1.343(14) ?
B1 F2 . 1.399(14) ?
B1 F3 . 1.370(15) ?
B1 F4 . 1.328(16) ?
Ag1 N3 2_554 2.505(7) ?
Ag1 O11 4_544 2.594(9) ?
Ag1 O12 4_544 2.298(8) ?

loop_
_geom_hbond_atom_site_label_D
_geom_hbond_atom_site_label_H
_geom_hbond_atom_site_label_A
_geom_hbond_site_symmetry_A
_geom_hbond_distance_DH
_geom_hbond_distance_HA
_geom_hbond_distance_DA
_geom_hbond_angle_DHA
C1 H1A F2 . 0.97 2.40 3.201(13) 140
C1 H1B O11 2_544 0.97 2.49 3.213(12) 131
C2 H2A O11 2_544 0.97 2.56 3.254(12) 129
C2 H2B F3 1_455 0.97 2.35 3.183(13) 143
C2 H2B O12 . 0.97 2.22 2.812(12) 118
C3 H3A F4 4_445 0.97 2.45 3.290(15) 145
C3 H3B F2 . 0.97 2.51 3.283(12) 136
C4 H4A F4 3_455 0.97 2.43 3.298(12) 148
C4 H4B F2 4_444 0.97 2.51 3.417(14) 155
C5 H5A F1 . 0.97 2.49 3.370(13) 151
C5 H5B F4 3_455 0.97 2.54 3.373(14) 144
C6 H6B F2 3_455 0.97 2.34 3.314(13) 177
C7 H7A O11 2_544 0.97 2.48 3.165(13) 128
C7 H7A F1 3_445 0.97 2.37 3.137(12) 135

loop_
_geom_torsion_atom_site_label_1
_geom_torsion_atom_site_label_2
_geom_torsion_atom_site_label_3
_geom_torsion_atom_site_label_4
_geom_torsion_site_symmetry_1
_geom_torsion_site_symmetry_2
_geom_torsion_site_symmetry_3
_geom_torsion_site_symmetry_4
_geom_torsion
_geom_torsion_publ_flag
C7 C8 C9 O11 . . . . 148.3(10) ?
C7 C8 C9 O12 . . . . -33.2(12) ?
C8 C7 P1 C1 . . . . 153.3(7) ?
C8 C7 P1 C2 . . . . -88.5(8) ?
C8 C7 P1 C3 . . . . 40.9(8) ?
C8 C9 O11 Ag1 . . . 4_445 177.7(9) ?
C8 C9 O12 Ag1 . . . 4_445 -177.7(7) ?
N1 C1 P1 C2 . . . . 54.5(7) ?
N1 C1 P1 C3 . . . . -51.1(7) ?
N1 C1 P1 C7 . . . . -171.6(6) ?
N1 C4 N2 C2 . . . . -71.1(10) ?
N1 C4 N2 C6 . . . . 55.6(10) ?
N1 C5 N3 C3 . . . . 70.1(9) ?
N1 C5 N3 C6 . . . . -52.7(9) ?
N1 C5 N3 Ag1 . . . 2 -171.2(6) ?
N2 C2 P1 C1 . . . . -53.2(7) ?
N2 C2 P1 C3 . . . . 51.0(7) ?
N2 C2 P1 C7 . . . . -175.5(6) ?
N2 C4 N1 C1 . . . . 66.6(10) ?
N2 C4 N1 C5 . . . . -54.2(9) ?
N2 C4 N1 Ag1 . . . . -168.4(6) ?
N2 C6 N3 C3 . . . . -69.8(10) ?
N2 C6 N3 C5 . . . . 53.5(10) ?
N2 C6 N3 Ag1 . . . 2 157.2(6) ?
N3 C3 P1 C1 . . . . 51.8(7) ?
N3 C3 P1 C2 . . . . -51.1(7) ?
N3 C3 P1 C7 . . . . 168.7(6) ?
N3 C5 N1 C1 . . . . -66.7(9) ?
N3 C5 N1 C4 . . . . 52.8(9) ?
N3 C5 N1 Ag1 . . . . 172.2(6) ?
N3 C6 N2 C2 . . . . 71.6(10) ?
N3 C6 N2 C4 . . . . -55.7(10) ?
O11 C9 O12 Ag1 . . . 4_445 0.8(11) ?
O12 C9 O11 Ag1 . . . 4_445 -0.7(10) ?
P1 C1 N1 C4 . . . . -60.8(8) ?
P1 C1 N1 C5 . . . . 58.5(8) ?
P1 C1 N1 Ag1 . . . . 174.5(4) ?
P1 C2 N2 C4 . . . . 64.6(9) ?
P1 C2 N2 C6 . . . . -61.0(8) ?
P1 C3 N3 C5 . . . . -62.5(8) ?
P1 C3 N3 C6 . . . . 59.5(8) ?
P1 C3 N3 Ag1 . . . 2 -167.4(3) ?
P1 C7 C8 C9 . . . . 62.9(10) ?

_cod_database_fobs_code 2244024
